data_7718141
loop_
_publ_author_name
'Jimbo, Atsuhiro'
'Li, Chifeng'
'Yonesato, Kentaro'
'Yamaguchi, Kazuya'
'Suzuki, Kosuke'

_publ_section_title
;
 Ligand-directed top-down synthesis of trivacant lacunary
 polyoxomolybdates from plenary Keggin-type
 [&#x3b1;-XMo<sub>12</sub>O<sub>40</sub>]<sup>3-</sup> (X = P, As, V) in
 organic media.
;
_journal_issue 20
_journal_name_full 'Dalton transactions (Cambridge, England : 2003)'
_journal_page_first 8234
_journal_page_last 8240
_journal_paper_doi 10.1039/d5dt00252d
_journal_volume 54
_journal_year 2025
_chemical_formula_sum 'C84 H150 Mo18 N9 O68 V2'
_chemical_formula_weight 4202.92
_space_group_crystal_system trigonal
_space_group_IT_number 161
_space_group_name_Hall 'R 3 -2"c'
_space_group_name_H-M_alt 'R 3 c :H'
_atom_sites_solution_hydrogens geom
_audit_creation_method SHELXL-2018/3
_audit_update_record
;
2024-12-05 deposited with the CCDC.	2025-02-25 downloaded from the CCDC.
;
_cell_angle_alpha 90
_cell_angle_beta 90
_cell_angle_gamma 120
_cell_formula_units_Z 12
_cell_length_a 37.1811(2)
_cell_length_b 37.1811(2)
_cell_length_c 52.7775(4)
_cell_measurement_reflns_used 91204
_cell_measurement_temperature 93(2)
_cell_measurement_theta_max 26.2430
_cell_measurement_theta_min 2.1830
_cell_volume 63186.4(7)
_computing_cell_refinement 'CrysAlisPro 1.171.43.90 (Rigaku OD, 2023)'
_computing_data_collection 'CrysAlisPro system (CCD 43.121a 64-bit (release 24-04-2024))'
_computing_data_reduction 'CrysAlisPro 1.171.43.90 (Rigaku OD, 2023)'
_computing_structure_refinement 'SHELXL-2018/3 (Sheldrick, 2018)'
_computing_structure_solution 'SHELXT-2018/2 (Sheldrick, 2018)'
_diffrn_ambient_temperature 93(2)
_diffrn_detector_area_resol_mean 10.0000
_diffrn_measured_fraction_theta_full 0.999
_diffrn_measured_fraction_theta_max 0.999
_diffrn_measurement_device_type 'XtaLAB Synergy R, HyPix'
_diffrn_measurement_method '\w scans'
_diffrn_radiation_type MoK\a
_diffrn_radiation_wavelength 0.71073
_diffrn_reflns_av_R_equivalents 0.0644
_diffrn_reflns_av_unetI/netI 0.0334
_diffrn_reflns_Laue_measured_fraction_full 0.999
_diffrn_reflns_Laue_measured_fraction_max 0.999
_diffrn_reflns_limit_h_max 46
_diffrn_reflns_limit_h_min -45
_diffrn_reflns_limit_k_max 46
_diffrn_reflns_limit_k_min -46
_diffrn_reflns_limit_l_max 65
_diffrn_reflns_limit_l_min -65
_diffrn_reflns_number 273576
_diffrn_reflns_point_group_measured_fraction_full 0.997
_diffrn_reflns_point_group_measured_fraction_max 0.996
_diffrn_reflns_theta_full 25.242
_diffrn_reflns_theta_max 26.371
_diffrn_reflns_theta_min 2.191
_diffrn_source 'micro-focus sealed X-ray tube'
_exptl_absorpt_coefficient_mu 1.175
_exptl_absorpt_correction_T_max 1.00000
_exptl_absorpt_correction_T_min 0.73945
_exptl_absorpt_correction_type multi-scan
_exptl_absorpt_process_details
;
CrysAlisPro 1.171.43.90 (Rigaku Oxford Diffraction, 2023)
Empirical absorption correction using spherical harmonics,
implemented in SCALE3 ABSPACK scaling algorithm.
;
_exptl_crystal_colour 'Light yellow'
_exptl_crystal_density_diffrn 1.325
_exptl_crystal_density_method 'Not measured'
_exptl_crystal_description Plate
_exptl_crystal_F_000 24756
_exptl_crystal_size_max 0.100
_exptl_crystal_size_mid 0.050
_exptl_crystal_size_min 0.020
_refine_diff_density_max 0.403
_refine_diff_density_min -0.430
_refine_diff_density_rms 0.061
_refine_ls_abs_structure_details
;
 Flack x determined using 11317 quotients [(I+)-(I-)]/[(I+)+(I-)]
 (Parsons, Flack and Wagner, Acta Cryst. B69 (2013) 249-259).
;
_refine_ls_abs_structure_Flack -0.007(11)
_refine_ls_extinction_method none
_refine_ls_goodness_of_fit_ref 1.034
_refine_ls_hydrogen_treatment constr
_refine_ls_matrix_type full
_refine_ls_number_parameters 1087
_refine_ls_number_reflns 28637
_refine_ls_number_restraints 220
_refine_ls_restrained_S_all 1.058
_refine_ls_R_factor_all 0.0379
_refine_ls_R_factor_gt 0.0324
_refine_ls_shift/su_max 0.003
_refine_ls_shift/su_mean 0.000
_refine_ls_structure_factor_coef Fsqd
_refine_ls_weighting_details 'w=1/[\s^2^(Fo^2^)+(0.0357P)^2^+123.4269P] where P=(Fo^2^+2Fc^2^)/3'
_refine_ls_weighting_scheme calc
_refine_ls_wR_factor_gt 0.0728
_refine_ls_wR_factor_ref 0.0746
_reflns_Friedel_coverage 0.992
_reflns_Friedel_fraction_full 0.994
_reflns_Friedel_fraction_max 0.993
_reflns_number_gt 26146
_reflns_number_total 28637
_reflns_threshold_expression 'I > 2\s(I)'
_cod_data_source_file d5dt00252d2.cif
_cod_data_source_block shelx_CCDC4
_cod_depositor_comments 'Adding full bibliography for 7718136--7718141.cif.'
_cod_original_cell_volume 63186.4(8)
_cod_database_code 7718141
_shelx_shelxl_version_number 2018/3
_shelx_space_group_comment
;
The symmetry employed for this shelxl refinement is uniquely defined
by the following loop, which should always be used as a source of
symmetry information in preference to the above space-group names.
They are only intended as comments.
;
_shelx_estimated_absorpt_t_min 0.892
_shelx_estimated_absorpt_t_max 0.977
_oxdiff_exptl_absorpt_empirical_full_min 0.803
_oxdiff_exptl_absorpt_empirical_full_max 1.534
_oxdiff_exptl_absorpt_empirical_details
;
Empirical correction (ABSPACK) includes:
- Absorption correction using spherical harmonics
- Frame scaling
- Detector area scaling
- B-factor correction
;

loop_
_space_group_symop_operation_xyz
'x, y, z'
'-y, x-y, z'
'-x+y, -x, z'
'-y, -x, z+1/2'
'-x+y, y, z+1/2'
'x, x-y, z+1/2'
'x+2/3, y+1/3, z+1/3'
'-y+2/3, x-y+1/3, z+1/3'
'-x+y+2/3, -x+1/3, z+1/3'
'-y+2/3, -x+1/3, z+5/6'
'-x+y+2/3, y+1/3, z+5/6'
'x+2/3, x-y+1/3, z+5/6'
'x+1/3, y+2/3, z+2/3'
'-y+1/3, x-y+2/3, z+2/3'
'-x+y+1/3, -x+2/3, z+2/3'
'-y+1/3, -x+2/3, z+7/6'
'-x+y+1/3, y+2/3, z+7/6'
'x+1/3, x-y+2/3, z+7/6'

loop_
_atom_site_label
_atom_site_type_symbol
_atom_site_fract_x
_atom_site_fract_y
_atom_site_fract_z
_atom_site_U_iso_or_equiv
_atom_site_adp_type
_atom_site_occupancy
_atom_site_site_symmetry_order
_atom_site_calc_flag
_atom_site_refinement_flags_posn
_atom_site_refinement_flags_adp
_atom_site_refinement_flags_occupancy
_atom_site_disorder_assembly
_atom_site_disorder_group
N1 N 0.3419(2) 0.4573(2) 0.47741(14) 0.0658(18) Uani 1 1 d . . . . .
C111 C 0.3561(2) 0.5003(3) 0.48806(16) 0.062(2) Uani 1 1 d . . . . .
H11B H 0.386251 0.513825 0.491676 0.075 Uiso 1 1 calc R U . . .
H11C H 0.352191 0.516971 0.474896 0.075 Uiso 1 1 calc R U . . .
C112 C 0.3341(3) 0.5012(3) 0.51182(18) 0.073(2) Uani 1 1 d . . . . .
H11D H 0.304142 0.489442 0.508304 0.087 Uiso 1 1 calc R U . . .
H11E H 0.337120 0.484118 0.525120 0.087 Uiso 1 1 calc R U . . .
C113 C 0.3521(4) 0.5444(4) 0.5208(2) 0.099(3) Uani 1 1 d . . . . .
H11F H 0.334458 0.545200 0.534564 0.119 Uiso 1 1 calc R U . . .
H11G H 0.351370 0.561657 0.506664 0.119 Uiso 1 1 calc R U . . .
C114 C 0.3958(4) 0.5633(6) 0.5302(3) 0.155(7) Uani 1 1 d . . . . .
H11H H 0.405535 0.591901 0.535763 0.232 Uiso 1 1 calc R U . . .
H11I H 0.396811 0.547012 0.544479 0.232 Uiso 1 1 calc R U . . .
H11J H 0.413749 0.563494 0.516536 0.232 Uiso 1 1 calc R U . . .
C121 C 0.2958(3) 0.4356(3) 0.46852(18) 0.070(2) Uani 1 1 d . . . . .
H12D H 0.288367 0.408003 0.461553 0.084 Uiso 1 1 calc R U . . .
H12E H 0.278070 0.430849 0.483580 0.084 Uiso 1 1 calc R U . . .
C122 C 0.2854(2) 0.4581(3) 0.44926(15) 0.060(2) Uani 1 1 d . . . . .
H12F H 0.304258 0.464884 0.434565 0.071 Uiso 1 1 calc R U . . .
H12G H 0.289775 0.484464 0.456597 0.071 Uiso 1 1 calc R U . . .
C123 C 0.2411(3) 0.4326(3) 0.44039(18) 0.072(2) Uani 1 1 d . . . . .
H12H H 0.233456 0.451402 0.431603 0.087 Uiso 1 1 calc R U . . .
H12I H 0.223030 0.421547 0.455511 0.087 Uiso 1 1 calc R U . . .
C124 C 0.2314(4) 0.3967(4) 0.4229(3) 0.140(6) Uani 1 1 d . . . . .
H12J H 0.201911 0.382432 0.418373 0.210 Uiso 1 1 calc R U . . .
H12K H 0.248278 0.407130 0.407508 0.210 Uiso 1 1 calc R U . . .
H12L H 0.237818 0.377177 0.431495 0.210 Uiso 1 1 calc R U . . .
C131 C 0.3699(3) 0.4641(3) 0.45498(17) 0.075(2) Uani 1 1 d D . . . .
H13B H 0.398954 0.478457 0.461143 0.090 Uiso 1 1 calc R U . . .
H13C H 0.367194 0.483154 0.443081 0.090 Uiso 1 1 calc R U . . .
C132 C 0.3628(4) 0.4262(4) 0.4402(2) 0.121(5) Uani 1 1 d D . . . .
H13D H 0.334137 0.411571 0.433447 0.146 Uiso 1 1 calc R U . . .
H13E H 0.366053 0.406836 0.451613 0.146 Uiso 1 1 calc R U . . .
C133 C 0.3939(6) 0.4385(7) 0.4181(3) 0.172(8) Uani 1 1 d D . . . .
H13F H 0.396427 0.414342 0.412699 0.206 Uiso 1 1 calc R U . . .
H13G H 0.421612 0.460978 0.423426 0.206 Uiso 1 1 calc R U . . .
C134 C 0.3772(9) 0.4537(8) 0.3956(4) 0.37(2) Uani 1 1 d D . . . .
H13H H 0.396482 0.461696 0.381286 0.562 Uiso 1 1 calc R U . . .
H13I H 0.349830 0.431145 0.390419 0.562 Uiso 1 1 calc R U . . .
H13J H 0.374921 0.477606 0.401106 0.562 Uiso 1 1 calc R U . . .
C141 C 0.3444(3) 0.4300(3) 0.49558(19) 0.080(3) Uani 1 1 d D U . . .
H14B H 0.335899 0.403174 0.487144 0.097 Uiso 1 1 calc R U . . .
H14C H 0.324002 0.424729 0.509168 0.097 Uiso 1 1 calc R U . . .
C142 C 0.3876(3) 0.4453(3) 0.5082(2) 0.093(3) Uani 1 1 d D U . . .
H14D H 0.409099 0.452837 0.494970 0.112 Uiso 1 1 calc R U . . .
H14E H 0.395234 0.470146 0.518694 0.112 Uiso 1 1 calc R U . . .
C143 C 0.3846(3) 0.4095(4) 0.5249(2) 0.112(4) Uani 1 1 d D U . . .
H14F H 0.366064 0.405287 0.539447 0.135 Uiso 1 1 calc R U . . .
H14G H 0.371842 0.383588 0.514832 0.135 Uiso 1 1 calc R U . . .
C144 C 0.4250(4) 0.4176(5) 0.5344(3) 0.163(6) Uani 1 1 d D U . . .
H14H H 0.421154 0.394094 0.544810 0.245 Uiso 1 1 calc R U . . .
H14I H 0.443262 0.421199 0.520119 0.245 Uiso 1 1 calc R U . . .
H14J H 0.437480 0.442910 0.544748 0.245 Uiso 1 1 calc R U . . .
Mo1B Mo 0.25127(2) 0.56508(2) 0.41924(2) 0.03806(13) Uani 1 1 d . . . . .
Mo2B Mo 0.34549(2) 0.57720(2) 0.42918(2) 0.03810(12) Uani 1 1 d . . . . .
Mo3B Mo 0.31965(2) 0.60826(2) 0.36424(2) 0.04008(13) Uani 1 1 d . . . . .
V1B V 0.333333 0.666667 0.42203(3) 0.0308(4) Uani 1 3 d S T P . .
O1B O 0.31397(12) 0.61696(13) 0.43173(7) 0.0343(9) Uani 1 1 d . . . . .
O2B O 0.333333 0.666667 0.38888(13) 0.0371(16) Uani 1 3 d S T P . .
O3B O 0.34378(14) 0.57374(14) 0.46116(9) 0.0449(11) Uani 1 1 d . . . . .
O4B O 0.23503(13) 0.60394(14) 0.42685(8) 0.0424(10) Uani 1 1 d . . . . .
O5B O 0.28618(14) 0.54170(13) 0.42327(8) 0.0433(10) Uani 1 1 d . . . . .
O6B O 0.26598(14) 0.57947(14) 0.38684(9) 0.0449(11) Uani 1 1 d . . . . .
O7B O 0.34112(13) 0.59255(14) 0.38873(8) 0.0416(10) Uani 1 1 d . . . . .
O8B O 0.36600(14) 0.65191(14) 0.35091(8) 0.0444(10) Uani 1 1 d . . . . .
O9B O 0.20475(15) 0.52148(15) 0.41779(10) 0.0575(13) Uani 1 1 d . . . . .
O10B O 0.36338(16) 0.54483(15) 0.42096(9) 0.0512(12) Uani 1 1 d . . . . .
O11B O 0.30547(16) 0.57099(15) 0.34182(9) 0.0540(12) Uani 1 1 d . . . . .
O12B O 0.2618(2) 0.56002(17) 0.54090(10) 0.0691(16) Uani 1 1 d . . . . .
N1B N 0.25041(16) 0.56154(16) 0.46298(10) 0.0413(12) Uani 1 1 d . . . . .
C1B C 0.2635(2) 0.5958(2) 0.47772(14) 0.0476(16) Uani 1 1 d . . . . .
H1B H 0.270933 0.621440 0.469705 0.057 Uiso 1 1 calc R U . . .
C2B C 0.2666(2) 0.5952(2) 0.50311(12) 0.0448(15) Uani 1 1 d . . . . .
H2B H 0.275639 0.619861 0.512729 0.054 Uiso 1 1 calc R U . . .
C3B C 0.2563(2) 0.5575(2) 0.51515(13) 0.0485(17) Uani 1 1 d . . . . .
C4B C 0.2432(2) 0.5232(2) 0.50053(15) 0.0542(19) Uani 1 1 d . . . . .
H4B H 0.235899 0.497217 0.508034 0.065 Uiso 1 1 calc R U . . .
C5B C 0.2405(2) 0.5264(2) 0.47468(15) 0.0515(18) Uani 1 1 d . . . . .
H5B H 0.231026 0.502056 0.464739 0.062 Uiso 1 1 calc R U . . .
C6B C 0.2496(4) 0.5198(3) 0.55334(17) 0.092(3) Uani 1 1 d . . . . .
H6BA H 0.254438 0.524121 0.571623 0.138 Uiso 1 1 calc R U . . .
H6BB H 0.220130 0.500385 0.550180 0.138 Uiso 1 1 calc R U . . .
H6BC H 0.266275 0.508380 0.546434 0.138 Uiso 1 1 calc R U . . .
N2 N 0.0933(3) 0.3746(2) 0.47337(19) 0.097(3) Uani 1 1 d . U . . .
C211 C 0.1230(4) 0.4037(4) 0.4919(2) 0.115(4) Uani 1 1 d D U . . .
H21A H 0.150873 0.418095 0.484035 0.138 Uiso 1 1 calc R U . . .
H21B H 0.124245 0.387565 0.506478 0.138 Uiso 1 1 calc R U . . .
C212 C 0.1135(5) 0.4363(4) 0.5020(2) 0.125(4) Uani 1 1 d D U . . .
H21C H 0.120774 0.457815 0.488790 0.151 Uiso 1 1 calc R U . . .
H21D H 0.083314 0.423091 0.505163 0.151 Uiso 1 1 calc R U . . .
C213 C 0.1365(4) 0.4570(4) 0.5260(2) 0.122(4) Uani 1 1 d D U . . .
H21E H 0.166717 0.471331 0.522603 0.147 Uiso 1 1 calc R U . . .
H21F H 0.130249 0.435414 0.538946 0.147 Uiso 1 1 calc R U . . .
C214 C 0.1256(5) 0.4884(4) 0.5367(3) 0.143(5) Uani 1 1 d D U . . .
H21G H 0.141568 0.500559 0.552225 0.215 Uiso 1 1 calc R U . . .
H21H H 0.132362 0.510330 0.524201 0.215 Uiso 1 1 calc R U . . .
H21I H 0.095852 0.474372 0.540563 0.215 Uiso 1 1 calc R U . . .
C221 C 0.0525(4) 0.3503(4) 0.4832(2) 0.111(4) Uani 1 1 d D U . . .
H22A H 0.034735 0.330942 0.469837 0.134 Uiso 1 1 calc R U . . .
H22B H 0.041531 0.369015 0.487156 0.134 Uiso 1 1 calc R U . . .
C222 C 0.0484(3) 0.3251(4) 0.5069(2) 0.109(3) Uani 1 1 d D U . . .
H22C H 0.068215 0.343608 0.519821 0.130 Uiso 1 1 calc R U . . .
H22D H 0.055831 0.303677 0.502590 0.130 Uiso 1 1 calc R U . . .
C223 C 0.0043(4) 0.3037(4) 0.5180(2) 0.138(4) Uani 1 1 d D U . . .
H22E H -0.015580 0.292772 0.503717 0.165 Uiso 1 1 calc R U . . .
H22F H 0.000498 0.279466 0.527977 0.165 Uiso 1 1 calc R U . . .
C224 C -0.0074(5) 0.3283(6) 0.5342(3) 0.193(7) Uani 1 1 d D U . . .
H22G H -0.036126 0.310889 0.539957 0.289 Uiso 1 1 calc R U . . .
H22H H 0.011126 0.338539 0.548919 0.289 Uiso 1 1 calc R U . . .
H22I H -0.005028 0.351907 0.524545 0.289 Uiso 1 1 calc R U . . .
C231 C 0.0879(4) 0.3986(4) 0.4503(2) 0.118(4) Uani 1 1 d D U . . .
H23A H 0.064213 0.378201 0.440002 0.141 Uiso 1 1 calc R U . . .
H23B H 0.080327 0.418638 0.457175 0.141 Uiso 1 1 calc R U . . .
C232 C 0.1253(5) 0.4222(6) 0.4326(3) 0.185(6) Uani 1 1 d D U . . .
H23C H 0.139061 0.405609 0.430054 0.222 Uiso 1 1 calc R U . . .
H23D H 0.145526 0.448733 0.440719 0.222 Uiso 1 1 calc R U . . .
C233 C 0.1129(6) 0.4315(7) 0.4066(3) 0.202(6) Uani 1 1 d D U . . .
H23E H 0.106836 0.454551 0.408082 0.242 Uiso 1 1 calc R U . . .
H23F H 0.087722 0.406686 0.400134 0.242 Uiso 1 1 calc R U . . .
C234 C 0.1515(7) 0.4443(8) 0.3876(3) 0.261(9) Uani 1 1 d D U . . .
H23G H 0.144684 0.450482 0.370854 0.392 Uiso 1 1 calc R U . . .
H23H H 0.176140 0.468944 0.394251 0.392 Uiso 1 1 calc R U . . .
H23I H 0.157109 0.421287 0.386338 0.392 Uiso 1 1 calc R U . . .
C241 C 0.1108(3) 0.3487(3) 0.46620(17) 0.074(3) Uani 1 1 d D . . . .
H24A H 0.112217 0.334235 0.481600 0.089 Uiso 1 1 calc R U . . .
H24B H 0.139675 0.367196 0.460439 0.089 Uiso 1 1 calc R U . . .
C242 C 0.0884(3) 0.3161(3) 0.44575(15) 0.074(3) Uani 1 1 d D . . . .
H24C H 0.084859 0.329640 0.430521 0.089 Uiso 1 1 calc R U . . .
H24D H 0.060400 0.295373 0.451908 0.089 Uiso 1 1 calc R U . . .
C243 C 0.1128(3) 0.2939(3) 0.43852(18) 0.091(3) Uani 1 1 d D . . . .
H24E H 0.141485 0.314997 0.433664 0.109 Uiso 1 1 calc R U . . .
H24F H 0.114643 0.278904 0.453546 0.109 Uiso 1 1 calc R U . . .
C244 C 0.0931(3) 0.2634(4) 0.41696(18) 0.100(4) Uani 1 1 d D . . . .
H24G H 0.109801 0.250337 0.413216 0.151 Uiso 1 1 calc R U . . .
H24H H 0.064986 0.242019 0.421780 0.151 Uiso 1 1 calc R U . . .
H24I H 0.091840 0.278128 0.401888 0.151 Uiso 1 1 calc R U . . .
Mo1A Mo 0.21519(2) 0.24982(2) 0.57927(2) 0.04172(13) Uani 1 1 d . . . . .
Mo2A Mo 0.11628(2) 0.22766(2) 0.58903(2) 0.04330(14) Uani 1 1 d . . . . .
Mo3A Mo 0.09519(2) 0.31516(2) 0.58020(2) 0.03564(12) Uani 1 1 d . . . . .
Mo4A Mo 0.17127(2) 0.41311(2) 0.59250(2) 0.03266(11) Uani 1 1 d . . . . .
Mo5A Mo 0.28009(2) 0.43526(2) 0.58214(2) 0.03360(11) Uani 1 1 d . . . . .
Mo6A Mo 0.30093(2) 0.35770(2) 0.59181(2) 0.03798(12) Uani 1 1 d . . . . .
Mo7A Mo 0.24423(2) 0.32516(2) 0.52654(2) 0.03603(12) Uani 1 1 d . . . . .
Mo8A Mo 0.14131(2) 0.28982(2) 0.52584(2) 0.03663(12) Uani 1 1 d . . . . .
Mo9A Mo 0.20877(2) 0.39260(2) 0.52781(2) 0.03213(11) Uani 1 1 d . . . . .
V1A V 0.19655(3) 0.33299(3) 0.58445(2) 0.0298(2) Uani 1 1 d . . . . .
O1A O 0.18100(14) 0.28365(13) 0.59368(7) 0.0379(10) Uani 1 1 d . . . . .
O2A O 0.16259(12) 0.34734(11) 0.59449(7) 0.0294(8) Uani 1 1 d . . . . .
O3A O 0.24466(13) 0.36644(13) 0.59486(7) 0.0342(9) Uani 1 1 d . . . . .
O4A O 0.19715(12) 0.33442(12) 0.55136(7) 0.0319(9) Uani 1 1 d . . . . .
O5A O 0.11630(15) 0.22095(13) 0.62107(8) 0.0482(11) Uani 1 1 d . . . . .
O6A O 0.16445(13) 0.40989(14) 0.62462(8) 0.0384(10) Uani 1 1 d . . . . .
O7A O 0.30499(14) 0.36329(15) 0.62409(8) 0.0449(11) Uani 1 1 d . . . . .
O8A O 0.15791(16) 0.21189(14) 0.57933(8) 0.0473(11) Uani 1 1 d . . . . .
O9A O 0.09766(12) 0.26810(13) 0.59075(7) 0.0383(10) Uani 1 1 d . . . . .
O10A O 0.11388(12) 0.37262(14) 0.58235(7) 0.0381(10) Uani 1 1 d . . . . .
O11A O 0.23052(13) 0.43209(12) 0.59315(7) 0.0359(9) Uani 1 1 d . . . . .
O12A O 0.31801(13) 0.41574(13) 0.58313(8) 0.0392(10) Uani 1 1 d . . . . .
O13A O 0.26094(14) 0.29841(14) 0.59201(8) 0.0399(10) Uani 1 1 d . . . . .
O14A O 0.22002(15) 0.27093(14) 0.54810(7) 0.0417(10) Uani 1 1 d . . . . .
O15A O 0.12923(14) 0.25250(13) 0.55003(8) 0.0406(10) Uani 1 1 d . . . . .
O16A O 0.11129(13) 0.31186(14) 0.54868(7) 0.0402(10) Uani 1 1 d . . . . .
O17A O 0.18337(12) 0.40347(13) 0.55267(7) 0.0348(9) Uani 1 1 d . . . . .
O18A O 0.26069(13) 0.42062(13) 0.55056(8) 0.0373(9) Uani 1 1 d . . . . .
O19A O 0.27969(13) 0.34797(14) 0.55205(7) 0.0379(9) Uani 1 1 d . . . . .
O20A O 0.18625(13) 0.29012(13) 0.51179(8) 0.0392(10) Uani 1 1 d . . . . .
O21A O 0.16438(13) 0.34904(13) 0.51252(8) 0.0354(9) Uani 1 1 d . . . . .
O22A O 0.24520(12) 0.37052(13) 0.51281(7) 0.0358(9) Uani 1 1 d . . . . .
O23A O 0.23443(18) 0.21740(16) 0.57554(8) 0.0563(13) Uani 1 1 d . . . . .
O24A O 0.07295(16) 0.18436(14) 0.57956(8) 0.0523(12) Uani 1 1 d . . . . .
O25A O 0.04398(14) 0.29743(17) 0.57739(9) 0.0555(13) Uani 1 1 d . . . . .
O26A O 0.17118(14) 0.45778(14) 0.58499(8) 0.0419(10) Uani 1 1 d . . . . .
O27A O 0.31330(13) 0.48694(13) 0.58019(8) 0.0419(10) Uani 1 1 d . . . . .
O28A O 0.34539(14) 0.35792(15) 0.58314(8) 0.0456(11) Uani 1 1 d . . . . .
O29A O 0.27109(15) 0.31409(15) 0.50469(8) 0.0446(11) Uani 1 1 d . . . . .
O30A O 0.10424(15) 0.26546(14) 0.50328(8) 0.0469(11) Uani 1 1 d . . . . .
O31A O 0.22169(14) 0.43137(14) 0.50625(8) 0.0420(10) Uani 1 1 d . . . . .
O32A O 0.2057(3) 0.1883(3) 0.69514(13) 0.111(3) Uani 1 1 d . U . . .
O33A O 0.0677(2) 0.32067(19) 0.70018(10) 0.0684(16) Uani 1 1 d . . . . .
O34A O 0.3128(2) 0.4559(3) 0.70186(11) 0.092(2) Uani 1 1 d . . . . .
N1A N 0.2085(2) 0.23165(19) 0.62157(11) 0.0521(14) Uani 1 1 d . U . . .
N2A N 0.08675(17) 0.31742(16) 0.62303(9) 0.0388(12) Uani 1 1 d . . . . .
N3A N 0.29132(16) 0.44069(17) 0.62503(9) 0.0393(12) Uani 1 1 d . . . . .
C1A C 0.1802(3) 0.1928(2) 0.62904(14) 0.0571(19) Uani 1 1 d . U . . .
H1A H 0.161065 0.175007 0.616618 0.068 Uiso 1 1 calc R U . . .
C2A C 0.1766(3) 0.1769(3) 0.65279(14) 0.063(2) Uani 1 1 d . U . . .
H2A H 0.155262 0.149458 0.656715 0.076 Uiso 1 1 calc R U . . .
C3A C 0.2039(4) 0.2009(4) 0.67034(17) 0.099(3) Uani 1 1 d . U . . .
C4A C 0.2350(3) 0.2409(3) 0.66416(18) 0.090(3) Uani 1 1 d . U . . .
H4A H 0.254728 0.258396 0.676437 0.107 Uiso 1 1 calc R U . . .
C5A C 0.2364(3) 0.2541(3) 0.64010(15) 0.090(3) Uani 1 1 d . U . . .
H5A H 0.258283 0.281079 0.635804 0.108 Uiso 1 1 calc R U . . .
C6A C 0.1760(4) 0.1450(4) 0.7032(2) 0.124(4) Uani 1 1 d . U . . .
H6AA H 0.181318 0.141188 0.720879 0.185 Uiso 1 1 calc R U . . .
H6AB H 0.147521 0.139736 0.701492 0.185 Uiso 1 1 calc R U . . .
H6AC H 0.179579 0.125494 0.692432 0.185 Uiso 1 1 calc R U . . .
C7A C 0.0692(2) 0.3390(2) 0.63240(13) 0.0441(15) Uani 1 1 d . . . . .
H7A H 0.061697 0.353623 0.620728 0.053 Uiso 1 1 calc R U . . .
C8A C 0.0615(2) 0.3410(2) 0.65725(12) 0.0472(16) Uani 1 1 d . . . . .
H8A H 0.048654 0.356203 0.662772 0.057 Uiso 1 1 calc R U . . .
C9A C 0.0731(2) 0.3203(2) 0.67463(12) 0.0458(16) Uani 1 1 d . . . . .
C10A C 0.0925(3) 0.2999(3) 0.66563(12) 0.0561(19) Uani 1 1 d . . . . .
H10A H 0.102664 0.287456 0.677152 0.067 Uiso 1 1 calc R U . . .
C11A C 0.0973(2) 0.2973(2) 0.64030(12) 0.0476(17) Uani 1 1 d . . . . .
H11A H 0.108507 0.280791 0.634462 0.057 Uiso 1 1 calc R U . . .
C12A C 0.0495(3) 0.3429(3) 0.70980(15) 0.075(3) Uani 1 1 d . . . . .
H12A H 0.047684 0.340334 0.728295 0.112 Uiso 1 1 calc R U . . .
H12B H 0.066562 0.372283 0.705158 0.112 Uiso 1 1 calc R U . . .
H12C H 0.021603 0.331798 0.702679 0.112 Uiso 1 1 calc R U . . .
C13A C 0.3294(2) 0.4585(2) 0.63394(14) 0.0455(16) Uani 1 1 d . . . . .
H13A H 0.351488 0.467304 0.622139 0.055 Uiso 1 1 calc R U . . .
C14A C 0.3393(2) 0.4652(2) 0.65968(14) 0.0496(17) Uani 1 1 d . . . . .
H14A H 0.367390 0.479417 0.665250 0.059 Uiso 1 1 calc R U . . .
C15A C 0.3070(3) 0.4504(3) 0.67659(13) 0.057(2) Uani 1 1 d . . . . .
C16A C 0.2672(3) 0.4315(3) 0.66790(13) 0.075(3) Uani 1 1 d . . . . .
H16A H 0.244612 0.420807 0.679497 0.090 Uiso 1 1 calc R U . . .
C17A C 0.2598(2) 0.4278(3) 0.64215(12) 0.063(2) Uani 1 1 d . . . . .
H17A H 0.232023 0.416030 0.636197 0.075 Uiso 1 1 calc R U . . .
C18A C 0.3547(3) 0.4752(4) 0.71111(15) 0.095(4) Uani 1 1 d . . . . .
H18A H 0.354591 0.477327 0.729612 0.143 Uiso 1 1 calc R U . . .
H18B H 0.367078 0.458331 0.706261 0.143 Uiso 1 1 calc R U . . .
H18C H 0.370879 0.503000 0.703762 0.143 Uiso 1 1 calc R U . . .

loop_
_atom_site_aniso_label
_atom_site_aniso_U_11
_atom_site_aniso_U_22
_atom_site_aniso_U_33
_atom_site_aniso_U_23
_atom_site_aniso_U_13
_atom_site_aniso_U_12
N1 0.048(4) 0.055(4) 0.092(5) 0.018(4) 0.008(3) 0.023(3)
C111 0.043(4) 0.057(5) 0.076(5) 0.026(4) 0.005(4) 0.016(4)
C112 0.069(6) 0.070(6) 0.086(6) 0.008(5) 0.011(5) 0.040(5)
C113 0.096(8) 0.097(8) 0.091(8) 0.014(6) 0.003(6) 0.039(7)
C114 0.062(7) 0.216(17) 0.141(12) -0.036(12) 0.011(8) 0.037(9)
C121 0.059(5) 0.050(5) 0.096(7) 0.027(4) 0.018(5) 0.023(4)
C122 0.041(4) 0.067(5) 0.066(5) 0.007(4) 0.010(3) 0.024(4)
C123 0.061(5) 0.053(5) 0.089(6) 0.003(4) 0.021(5) 0.018(4)
C124 0.101(10) 0.093(9) 0.197(16) -0.058(10) 0.008(10) 0.027(8)
C131 0.070(6) 0.075(6) 0.087(6) 0.019(5) 0.016(5) 0.043(5)
C132 0.124(11) 0.125(11) 0.114(10) -0.028(8) 0.021(8) 0.061(9)
C133 0.24(2) 0.22(2) 0.117(12) -0.008(13) 0.019(14) 0.16(2)
C134 0.32(5) 0.24(4) 0.49(6) -0.17(4) -0.01(5) 0.08(3)
C141 0.070(5) 0.077(6) 0.104(7) 0.026(5) 0.012(5) 0.044(5)
C142 0.079(6) 0.096(6) 0.117(7) 0.042(5) 0.021(5) 0.054(5)
C143 0.097(7) 0.124(8) 0.125(8) 0.069(6) 0.020(6) 0.062(6)
C144 0.133(10) 0.160(11) 0.170(11) 0.072(9) 0.024(9) 0.054(9)
Mo1B 0.0321(3) 0.0306(3) 0.0471(3) -0.0032(2) 0.0003(2) 0.0124(2)
Mo2B 0.0380(3) 0.0324(3) 0.0462(3) 0.0022(2) 0.0030(2) 0.0193(2)
Mo3B 0.0430(3) 0.0400(3) 0.0379(3) -0.0052(2) -0.0001(2) 0.0212(3)
V1B 0.0297(5) 0.0297(5) 0.0328(8) 0.000 0.000 0.0149(3)
O1B 0.038(2) 0.035(2) 0.033(2) -0.0001(17) 0.0067(17) 0.0206(19)
O2B 0.034(2) 0.034(2) 0.043(4) 0.000 0.000 0.0171(12)
O3B 0.044(3) 0.041(3) 0.048(3) 0.003(2) -0.003(2) 0.020(2)
O4B 0.031(2) 0.047(3) 0.050(3) 0.002(2) -0.0007(19) 0.020(2)
O5B 0.053(3) 0.039(2) 0.047(2) 0.003(2) 0.000(2) 0.029(2)
O6B 0.039(2) 0.040(3) 0.053(3) -0.007(2) -0.007(2) 0.017(2)
O7B 0.039(2) 0.040(2) 0.047(3) -0.0078(19) 0.0011(19) 0.020(2)
O8B 0.046(3) 0.048(3) 0.043(2) -0.004(2) -0.001(2) 0.026(2)
O9B 0.047(3) 0.041(3) 0.074(4) -0.005(2) 0.003(2) 0.013(2)
O10B 0.059(3) 0.041(3) 0.061(3) 0.013(2) 0.005(2) 0.031(2)
O11B 0.058(3) 0.056(3) 0.047(3) -0.014(2) -0.005(2) 0.028(3)
O12B 0.100(5) 0.060(3) 0.061(3) 0.024(3) 0.017(3) 0.050(3)
N1B 0.035(3) 0.036(3) 0.052(3) 0.005(2) 0.008(2) 0.017(2)
C1B 0.041(4) 0.041(4) 0.065(4) 0.003(3) 0.002(3) 0.023(3)
C2B 0.057(4) 0.040(4) 0.041(3) 0.003(3) -0.003(3) 0.027(3)
C3B 0.058(4) 0.036(4) 0.047(4) 0.009(3) 0.015(3) 0.020(3)
C4B 0.060(5) 0.044(4) 0.066(5) 0.027(4) 0.027(4) 0.032(4)
C5B 0.041(4) 0.034(4) 0.071(5) 0.014(3) 0.022(3) 0.014(3)
C6B 0.121(9) 0.094(7) 0.058(5) 0.040(5) 0.017(5) 0.051(7)
N2 0.098(6) 0.058(4) 0.132(7) -0.024(4) -0.074(5) 0.037(4)
C211 0.117(5) 0.112(5) 0.121(6) -0.001(4) -0.034(4) 0.060(4)
C212 0.131(5) 0.118(5) 0.130(5) -0.008(4) -0.032(4) 0.065(4)
C213 0.139(8) 0.097(7) 0.119(7) -0.022(6) -0.061(7) 0.051(6)
C214 0.166(11) 0.094(8) 0.146(10) -0.027(7) -0.075(8) 0.046(8)
C221 0.124(9) 0.114(8) 0.127(9) -0.039(7) -0.067(7) 0.082(7)
C222 0.129(7) 0.131(8) 0.124(8) -0.030(6) -0.064(7) 0.108(7)
C223 0.160(9) 0.191(10) 0.124(9) -0.049(8) -0.056(8) 0.135(8)
C224 0.201(13) 0.232(14) 0.172(13) -0.052(11) -0.067(11) 0.128(11)
C231 0.118(5) 0.105(5) 0.123(5) -0.007(4) -0.037(4) 0.051(4)
C232 0.169(9) 0.147(9) 0.181(9) 0.009(8) -0.037(8) 0.036(8)
C233 0.206(8) 0.191(7) 0.192(7) 0.010(5) -0.015(5) 0.086(5)
C234 0.256(14) 0.225(14) 0.223(13) -0.035(12) -0.025(11) 0.060(13)
C241 0.065(5) 0.064(5) 0.090(6) 0.005(5) -0.039(5) 0.030(4)
C242 0.062(5) 0.075(6) 0.072(5) 0.018(5) -0.022(4) 0.023(5)
C243 0.087(7) 0.117(9) 0.083(7) 0.012(6) -0.019(6) 0.062(7)
C244 0.059(6) 0.160(11) 0.073(6) -0.011(7) 0.013(5) 0.047(7)
Mo1A 0.0609(4) 0.0406(3) 0.0332(3) -0.0070(2) -0.0090(3) 0.0325(3)
Mo2A 0.0504(3) 0.0302(3) 0.0382(3) -0.0028(2) -0.0122(3) 0.0119(3)
Mo3A 0.0289(3) 0.0432(3) 0.0308(2) -0.0007(2) -0.0053(2) 0.0151(2)
Mo4A 0.0348(3) 0.0378(3) 0.0294(2) -0.0019(2) -0.0014(2) 0.0212(2)
Mo5A 0.0298(3) 0.0354(3) 0.0324(3) -0.0046(2) -0.0018(2) 0.0139(2)
Mo6A 0.0379(3) 0.0506(3) 0.0330(3) -0.0087(2) -0.0070(2) 0.0278(3)
Mo7A 0.0440(3) 0.0415(3) 0.0291(2) -0.0065(2) -0.0052(2) 0.0262(3)
Mo8A 0.0400(3) 0.0361(3) 0.0305(2) -0.0064(2) -0.0093(2) 0.0165(3)
Mo9A 0.0354(3) 0.0347(3) 0.0282(2) -0.0006(2) -0.0024(2) 0.0189(2)
V1A 0.0323(5) 0.0297(5) 0.0274(5) -0.0045(4) -0.0052(4) 0.0156(4)
O1A 0.050(3) 0.035(2) 0.030(2) -0.0034(17) -0.0038(18) 0.023(2)
O2A 0.032(2) 0.027(2) 0.0288(19) -0.0003(15) -0.0046(16) 0.0137(17)
O3A 0.039(2) 0.045(2) 0.0259(19) -0.0034(17) -0.0046(17) 0.026(2)
O4A 0.036(2) 0.032(2) 0.0271(19) -0.0031(16) -0.0073(16) 0.0171(18)
O5A 0.053(3) 0.033(2) 0.043(2) 0.0047(19) -0.009(2) 0.010(2)
O6A 0.034(2) 0.052(3) 0.034(2) -0.0045(19) -0.0013(17) 0.025(2)
O7A 0.045(3) 0.061(3) 0.038(2) -0.014(2) -0.0089(19) 0.033(2)
O8A 0.067(3) 0.034(2) 0.041(2) -0.0051(19) -0.013(2) 0.025(2)
O9A 0.032(2) 0.042(2) 0.032(2) 0.0009(18) -0.0035(17) 0.011(2)
O10A 0.031(2) 0.055(3) 0.031(2) 0.0001(18) -0.0016(17) 0.024(2)
O11A 0.040(2) 0.029(2) 0.033(2) -0.0061(16) -0.0045(17) 0.0127(19)
O12A 0.035(2) 0.039(2) 0.044(2) -0.0067(19) -0.0026(18) 0.018(2)
O13A 0.054(3) 0.051(3) 0.035(2) -0.0025(19) -0.0042(19) 0.041(2)
O14A 0.056(3) 0.042(2) 0.031(2) -0.0013(18) -0.0060(19) 0.027(2)
O15A 0.045(3) 0.040(2) 0.036(2) -0.0090(18) -0.0150(19) 0.021(2)
O16A 0.039(2) 0.048(3) 0.029(2) 0.0038(18) -0.0023(18) 0.019(2)
O17A 0.031(2) 0.040(2) 0.034(2) -0.0019(17) 0.0007(17) 0.0178(19)
O18A 0.038(2) 0.038(2) 0.037(2) -0.0041(18) -0.0025(18) 0.019(2)
O19A 0.041(2) 0.049(3) 0.030(2) -0.0069(18) -0.0054(17) 0.027(2)
O20A 0.042(2) 0.041(2) 0.037(2) -0.0057(18) -0.0090(19) 0.023(2)
O21A 0.037(2) 0.035(2) 0.038(2) -0.0035(17) -0.0071(18) 0.0209(19)
O22A 0.032(2) 0.048(2) 0.031(2) -0.0057(18) -0.0034(17) 0.023(2)
O23A 0.097(4) 0.063(3) 0.031(2) -0.007(2) -0.013(2) 0.057(3)
O24A 0.060(3) 0.035(2) 0.043(2) -0.008(2) -0.014(2) 0.009(2)
O25A 0.031(2) 0.075(4) 0.043(3) 0.004(2) -0.008(2) 0.013(2)
O26A 0.050(3) 0.049(3) 0.035(2) 0.0048(19) 0.0031(19) 0.031(2)
O27A 0.039(2) 0.027(2) 0.045(2) -0.0041(18) -0.0016(19) 0.0059(19)
O28A 0.052(3) 0.056(3) 0.035(2) -0.015(2) -0.009(2) 0.031(2)
O29A 0.058(3) 0.060(3) 0.032(2) -0.004(2) -0.002(2) 0.041(3)
O30A 0.052(3) 0.043(3) 0.032(2) -0.0108(19) -0.016(2) 0.014(2)
O31A 0.048(3) 0.041(2) 0.039(2) 0.0067(19) -0.0045(19) 0.023(2)
O32A 0.111(4) 0.106(4) 0.067(3) 0.017(3) -0.006(3) 0.018(3)
O33A 0.107(5) 0.088(4) 0.042(3) 0.015(3) 0.023(3) 0.074(4)
O34A 0.075(4) 0.165(7) 0.057(3) -0.042(4) -0.032(3) 0.076(5)
N1A 0.065(4) 0.053(3) 0.041(3) -0.012(3) -0.009(3) 0.030(3)
N2A 0.042(3) 0.045(3) 0.032(3) 0.006(2) 0.004(2) 0.024(3)
N3A 0.032(3) 0.049(3) 0.032(3) -0.013(2) -0.007(2) 0.017(2)
C1A 0.079(5) 0.046(4) 0.048(4) -0.013(3) -0.029(3) 0.033(4)
C2A 0.067(5) 0.060(4) 0.044(4) -0.002(3) -0.011(3) 0.018(4)
C3A 0.095(6) 0.094(6) 0.048(4) 0.003(4) -0.015(4) 0.002(5)
C4A 0.087(5) 0.084(4) 0.063(4) 0.001(4) -0.009(4) 0.017(3)
C5A 0.087(6) 0.075(5) 0.043(4) 0.003(4) -0.007(4) -0.008(5)
C6A 0.122(6) 0.118(6) 0.108(6) 0.007(5) -0.003(5) 0.043(5)
C7A 0.036(3) 0.057(4) 0.046(4) 0.010(3) 0.000(3) 0.028(3)
C8A 0.049(4) 0.055(4) 0.044(4) 0.004(3) 0.011(3) 0.031(4)
C9A 0.054(4) 0.065(5) 0.035(3) 0.012(3) 0.015(3) 0.042(4)
C10A 0.082(5) 0.074(5) 0.032(3) 0.016(3) 0.006(3) 0.054(5)
C11A 0.067(5) 0.061(4) 0.042(3) -0.004(3) -0.004(3) 0.052(4)
C12A 0.116(8) 0.101(7) 0.044(4) 0.003(4) 0.013(4) 0.082(7)
C13A 0.027(3) 0.053(4) 0.060(4) -0.004(3) -0.002(3) 0.023(3)
C14A 0.039(4) 0.054(4) 0.062(4) -0.025(3) -0.021(3) 0.028(3)
C15A 0.062(5) 0.090(6) 0.037(4) -0.021(4) -0.013(3) 0.051(5)
C16A 0.052(5) 0.139(9) 0.030(3) 0.000(4) -0.003(3) 0.045(5)
C17A 0.041(4) 0.126(7) 0.031(3) -0.002(4) -0.004(3) 0.049(5)
C18A 0.079(6) 0.186(12) 0.041(4) -0.038(6) -0.037(4) 0.081(8)

loop_
_atom_type_symbol
_atom_type_description
_atom_type_scat_dispersion_real
_atom_type_scat_dispersion_imag
_atom_type_scat_source
C C 0.0033 0.0016 'International Tables Vol C Tables 4.2.6.8 and 6.1.1.4'
H H 0.0000 0.0000 'International Tables Vol C Tables 4.2.6.8 and 6.1.1.4'
Mo Mo -1.6832 0.6857 'International Tables Vol C Tables 4.2.6.8 and 6.1.1.4'
N N 0.0061 0.0033 'International Tables Vol C Tables 4.2.6.8 and 6.1.1.4'
O O 0.0106 0.0060 'International Tables Vol C Tables 4.2.6.8 and 6.1.1.4'
V V 0.3005 0.5294 'International Tables Vol C Tables 4.2.6.8 and 6.1.1.4'

loop_
_geom_angle_atom_site_label_1
_geom_angle_atom_site_label_2
_geom_angle_atom_site_label_3
_geom_angle
_geom_angle_site_symmetry_1
_geom_angle_site_symmetry_3
_geom_angle_publ_flag
C141 N1 C131 111.0(7) . . ?
C141 N1 C111 112.6(7) . . ?
C131 N1 C111 105.4(6) . . ?
C141 N1 C121 106.3(6) . . ?
C131 N1 C121 109.8(7) . . ?
C111 N1 C121 111.8(6) . . ?
C112 C111 N1 115.1(6) . . ?
C112 C111 H11B 108.5 . . ?
N1 C111 H11B 108.5 . . ?
C112 C111 H11C 108.5 . . ?
N1 C111 H11C 108.5 . . ?
H11B C111 H11C 107.5 . . ?
C113 C112 C111 109.6(8) . . ?
C113 C112 H11D 109.8 . . ?
C111 C112 H11D 109.8 . . ?
C113 C112 H11E 109.8 . . ?
C111 C112 H11E 109.8 . . ?
H11D C112 H11E 108.2 . . ?
C112 C113 C114 114.3(12) . . ?
C112 C113 H11F 108.7 . . ?
C114 C113 H11F 108.7 . . ?
C112 C113 H11G 108.7 . . ?
C114 C113 H11G 108.7 . . ?
H11F C113 H11G 107.6 . . ?
C113 C114 H11H 109.5 . . ?
C113 C114 H11I 109.5 . . ?
H11H C114 H11I 109.5 . . ?
C113 C114 H11J 109.5 . . ?
H11H C114 H11J 109.5 . . ?
H11I C114 H11J 109.5 . . ?
C122 C121 N1 116.3(6) . . ?
C122 C121 H12D 108.2 . . ?
N1 C121 H12D 108.2 . . ?
C122 C121 H12E 108.2 . . ?
N1 C121 H12E 108.2 . . ?
H12D C121 H12E 107.4 . . ?
C121 C122 C123 111.7(7) . . ?
C121 C122 H12F 109.3 . . ?
C123 C122 H12F 109.3 . . ?
C121 C122 H12G 109.3 . . ?
C123 C122 H12G 109.3 . . ?
H12F C122 H12G 107.9 . . ?
C122 C123 C124 116.5(9) . . ?
C122 C123 H12H 108.2 . . ?
C124 C123 H12H 108.2 . . ?
C122 C123 H12I 108.2 . . ?
C124 C123 H12I 108.2 . . ?
H12H C123 H12I 107.3 . . ?
C123 C124 H12J 109.5 . . ?
C123 C124 H12K 109.5 . . ?
H12J C124 H12K 109.5 . . ?
C123 C124 H12L 109.5 . . ?
H12J C124 H12L 109.5 . . ?
H12K C124 H12L 109.5 . . ?
N1 C131 C132 117.6(8) . . ?
N1 C131 H13B 107.9 . . ?
C132 C131 H13B 107.9 . . ?
N1 C131 H13C 107.9 . . ?
C132 C131 H13C 107.9 . . ?
H13B C131 H13C 107.2 . . ?
C131 C132 C133 111.0(10) . . ?
C131 C132 H13D 109.4 . . ?
C133 C132 H13D 109.4 . . ?
C131 C132 H13E 109.4 . . ?
C133 C132 H13E 109.4 . . ?
H13D C132 H13E 108.0 . . ?
C132 C133 C134 107.9(12) . . ?
C132 C133 H13F 110.1 . . ?
C134 C133 H13F 110.1 . . ?
C132 C133 H13G 110.1 . . ?
C134 C133 H13G 110.1 . . ?
H13F C133 H13G 108.4 . . ?
C133 C134 H13H 109.5 . . ?
C133 C134 H13I 109.5 . . ?
H13H C134 H13I 109.5 . . ?
C133 C134 H13J 109.5 . . ?
H13H C134 H13J 109.5 . . ?
H13I C134 H13J 109.5 . . ?
N1 C141 C142 116.6(7) . . ?
N1 C141 H14B 108.1 . . ?
C142 C141 H14B 108.1 . . ?
N1 C141 H14C 108.1 . . ?
C142 C141 H14C 108.1 . . ?
H14B C141 H14C 107.3 . . ?
C143 C142 C141 108.1(7) . . ?
C143 C142 H14D 110.1 . . ?
C141 C142 H14D 110.1 . . ?
C143 C142 H14E 110.1 . . ?
C141 C142 H14E 110.1 . . ?
H14D C142 H14E 108.4 . . ?
C144 C143 C142 113.1(9) . . ?
C144 C143 H14F 109.0 . . ?
C142 C143 H14F 109.0 . . ?
C144 C143 H14G 109.0 . . ?
C142 C143 H14G 109.0 . . ?
H14F C143 H14G 107.8 . . ?
C143 C144 H14H 109.5 . . ?
C143 C144 H14I 109.5 . . ?
H14H C144 H14I 109.5 . . ?
C143 C144 H14J 109.5 . . ?
H14H C144 H14J 109.5 . . ?
H14I C144 H14J 109.5 . . ?
O9B Mo1B O6B 104.9(2) . . ?
O9B Mo1B O4B 100.4(2) . . ?
O6B Mo1B O4B 98.2(2) . . ?
O9B Mo1B O5B 100.0(2) . . ?
O6B Mo1B O5B 93.9(2) . . ?
O4B Mo1B O5B 152.7(2) . . ?
O9B Mo1B O1B 164.4(2) . . ?
O6B Mo1B O1B 89.60(17) . . ?
O4B Mo1B O1B 82.60(17) . . ?
O5B Mo1B O1B 73.06(17) . . ?
O9B Mo1B N1B 90.7(2) . . ?
O6B Mo1B N1B 164.3(2) . . ?
O4B Mo1B N1B 80.13(19) . . ?
O5B Mo1B N1B 81.68(19) . . ?
O1B Mo1B N1B 74.69(16) . . ?
O3B Mo2B O10B 102.4(2) . . ?
O3B Mo2B O5B 97.0(2) . . ?
O10B Mo2B O5B 101.0(2) . . ?
O3B Mo2B O4B 97.0(2) . 2_665 ?
O10B Mo2B O4B 101.2(2) . 2_665 ?
O5B Mo2B O4B 150.49(18) . 2_665 ?
O3B Mo2B O7B 165.26(19) . . ?
O10B Mo2B O7B 92.36(19) . . ?
O5B Mo2B O7B 79.51(17) . . ?
O4B Mo2B O7B 80.40(17) 2_665 . ?
O3B Mo2B O1B 88.79(18) . . ?
O10B Mo2B O1B 167.3(2) . . ?
O5B Mo2B O1B 71.18(16) . . ?
O4B Mo2B O1B 83.27(16) 2_665 . ?
O7B Mo2B O1B 76.52(15) . . ?
O11B Mo3B O7B 104.4(2) . . ?
O11B Mo3B O8B 103.2(2) . . ?
O7B Mo3B O8B 101.3(2) . . ?
O11B Mo3B O8B 97.4(2) . 3_565 ?
O7B Mo3B O8B 153.05(18) . 3_565 ?
O8B Mo3B O8B 88.8(3) . 3_565 ?
O11B Mo3B O6B 98.7(2) . . ?
O7B Mo3B O6B 83.53(18) . . ?
O8B Mo3B O6B 155.48(19) . . ?
O8B Mo3B O6B 77.61(18) 3_565 . ?
O11B Mo3B O2B 167.0(2) . . ?
O7B Mo3B O2B 88.63(18) . . ?
O8B Mo3B O2B 73.71(17) . . ?
O8B Mo3B O2B 70.08(16) 3_565 . ?
O6B Mo3B O2B 82.46(15) . . ?
O1B V1B O1B 111.27(13) 3_565 2_665 ?
O1B V1B O1B 111.27(13) 3_565 . ?
O1B V1B O1B 111.27(13) 2_665 . ?
O1B V1B O2B 107.60(14) 3_565 . ?
O1B V1B O2B 107.60(14) 2_665 . ?
O1B V1B O2B 107.61(14) . . ?
V1B O1B Mo1B 122.6(2) . . ?
V1B O1B Mo2B 127.4(2) . . ?
Mo1B O1B Mo2B 94.24(15) . . ?
V1B O2B Mo3B 123.47(14) . 3_565 ?
V1B O2B Mo3B 123.47(14) . 2_665 ?
Mo3B O2B Mo3B 92.5(2) 3_565 2_665 ?
V1B O2B Mo3B 123.46(14) . . ?
Mo3B O2B Mo3B 92.5(2) 3_565 . ?
Mo3B O2B Mo3B 92.5(2) 2_665 . ?
Mo1B O4B Mo2B 164.0(3) . 3_565 ?
Mo1B O5B Mo2B 120.6(2) . . ?
Mo1B O6B Mo3B 139.8(2) . . ?
Mo3B O7B Mo2B 152.4(2) . . ?
Mo3B O8B Mo3B 123.7(2) . 2_665 ?
C3B O12B C6B 114.3(6) . . ?
C5B N1B C1B 116.8(6) . . ?
C5B N1B Mo1B 120.9(5) . . ?
C1B N1B Mo1B 122.0(4) . . ?
C2B C1B N1B 123.3(6) . . ?
C2B C1B H1B 118.3 . . ?
N1B C1B H1B 118.3 . . ?
C1B C2B C3B 118.8(6) . . ?
C1B C2B H2B 120.6 . . ?
C3B C2B H2B 120.6 . . ?
C4B C3B O12B 126.8(6) . . ?
C4B C3B C2B 118.1(6) . . ?
O12B C3B C2B 115.0(6) . . ?
C3B C4B C5B 119.3(6) . . ?
C3B C4B H4B 120.4 . . ?
C5B C4B H4B 120.4 . . ?
N1B C5B C4B 123.6(7) . . ?
N1B C5B H5B 118.2 . . ?
C4B C5B H5B 118.2 . . ?
O12B C6B H6BA 109.5 . . ?
O12B C6B H6BB 109.5 . . ?
H6BA C6B H6BB 109.5 . . ?
O12B C6B H6BC 109.5 . . ?
H6BA C6B H6BC 109.5 . . ?
H6BB C6B H6BC 109.5 . . ?
C221 N2 C241 111.2(8) . . ?
C221 N2 C211 113.2(11) . . ?
C241 N2 C211 103.9(7) . . ?
C221 N2 C231 104.4(8) . . ?
C241 N2 C231 113.4(10) . . ?
C211 N2 C231 111.0(9) . . ?
N2 C211 C212 115.6(10) . . ?
N2 C211 H21A 108.4 . . ?
C212 C211 H21A 108.4 . . ?
N2 C211 H21B 108.4 . . ?
C212 C211 H21B 108.4 . . ?
H21A C211 H21B 107.4 . . ?
C213 C212 C211 113.8(9) . . ?
C213 C212 H21C 108.8 . . ?
C211 C212 H21C 108.8 . . ?
C213 C212 H21D 108.8 . . ?
C211 C212 H21D 108.8 . . ?
H21C C212 H21D 107.7 . . ?
C212 C213 C214 113.8(9) . . ?
C212 C213 H21E 108.8 . . ?
C214 C213 H21E 108.8 . . ?
C212 C213 H21F 108.8 . . ?
C214 C213 H21F 108.8 . . ?
H21E C213 H21F 107.7 . . ?
C213 C214 H21G 109.5 . . ?
C213 C214 H21H 109.5 . . ?
H21G C214 H21H 109.5 . . ?
C213 C214 H21I 109.5 . . ?
H21G C214 H21I 109.5 . . ?
H21H C214 H21I 109.5 . . ?
N2 C221 C222 116.2(9) . . ?
N2 C221 H22A 108.2 . . ?
C222 C221 H22A 108.2 . . ?
N2 C221 H22B 108.2 . . ?
C222 C221 H22B 108.2 . . ?
H22A C221 H22B 107.4 . . ?
C221 C222 C223 112.8(7) . . ?
C221 C222 H22C 109.0 . . ?
C223 C222 H22C 109.0 . . ?
C221 C222 H22D 109.0 . . ?
C223 C222 H22D 109.0 . . ?
H22C C222 H22D 107.8 . . ?
C224 C223 C222 118.2(11) . . ?
C224 C223 H22E 107.8 . . ?
C222 C223 H22E 107.8 . . ?
C224 C223 H22F 107.8 . . ?
C222 C223 H22F 107.8 . . ?
H22E C223 H22F 107.1 . . ?
C223 C224 H22G 109.5 . . ?
C223 C224 H22H 109.5 . . ?
H22G C224 H22H 109.5 . . ?
C223 C224 H22I 109.5 . . ?
H22G C224 H22I 109.5 . . ?
H22H C224 H22I 109.5 . . ?
C232 C231 N2 117.5(11) . . ?
C232 C231 H23A 107.9 . . ?
N2 C231 H23A 107.9 . . ?
C232 C231 H23B 107.9 . . ?
N2 C231 H23B 107.9 . . ?
H23A C231 H23B 107.2 . . ?
C231 C232 C233 112.7(11) . . ?
C231 C232 H23C 109.1 . . ?
C233 C232 H23C 109.1 . . ?
C231 C232 H23D 109.1 . . ?
C233 C232 H23D 109.1 . . ?
H23C C232 H23D 107.8 . . ?
C232 C233 C234 107.2(11) . . ?
C232 C233 H23E 110.3 . . ?
C234 C233 H23E 110.3 . . ?
C232 C233 H23F 110.3 . . ?
C234 C233 H23F 110.3 . . ?
H23E C233 H23F 108.5 . . ?
C233 C234 H23G 109.5 . . ?
C233 C234 H23H 109.5 . . ?
H23G C234 H23H 109.5 . . ?
C233 C234 H23I 109.5 . . ?
H23G C234 H23I 109.5 . . ?
H23H C234 H23I 109.5 . . ?
N2 C241 C242 117.5(7) . . ?
N2 C241 H24A 107.9 . . ?
C242 C241 H24A 107.9 . . ?
N2 C241 H24B 107.9 . . ?
C242 C241 H24B 107.9 . . ?
H24A C241 H24B 107.2 . . ?
C241 C242 C243 111.3(6) . . ?
C241 C242 H24C 109.4 . . ?
C243 C242 H24C 109.4 . . ?
C241 C242 H24D 109.4 . . ?
C243 C242 H24D 109.4 . . ?
H24C C242 H24D 108.0 . . ?
C244 C243 C242 113.0(7) . . ?
C244 C243 H24E 109.0 . . ?
C242 C243 H24E 109.0 . . ?
C244 C243 H24F 109.0 . . ?
C242 C243 H24F 109.0 . . ?
H24E C243 H24F 107.8 . . ?
C243 C244 H24G 109.5 . . ?
C243 C244 H24H 109.5 . . ?
H24G C244 H24H 109.5 . . ?
C243 C244 H24I 109.5 . . ?
H24G C244 H24I 109.5 . . ?
H24H C244 H24I 109.5 . . ?
O23A Mo1A O14A 102.7(2) . . ?
O23A Mo1A O8A 100.9(2) . . ?
O14A Mo1A O8A 99.1(2) . . ?
O23A Mo1A O13A 103.0(2) . . ?
O14A Mo1A O13A 93.6(2) . . ?
O8A Mo1A O13A 149.67(19) . . ?
O23A Mo1A N1A 85.8(2) . . ?
O14A Mo1A N1A 171.0(2) . . ?
O8A Mo1A N1A 82.1(2) . . ?
O13A Mo1A N1A 81.3(2) . . ?
O23A Mo1A O1A 165.0(2) . . ?
O14A Mo1A O1A 91.46(17) . . ?
O8A Mo1A O1A 71.53(17) . . ?
O13A Mo1A O1A 80.77(16) . . ?
N1A Mo1A O1A 80.45(18) . . ?
O24A Mo2A O5A 102.9(2) . . ?
O24A Mo2A O9A 102.2(2) . . ?
O5A Mo2A O9A 95.3(2) . . ?
O24A Mo2A O8A 99.0(2) . . ?
O5A Mo2A O8A 98.9(2) . . ?
O9A Mo2A O8A 151.00(18) . . ?
O24A Mo2A O15A 91.57(19) . . ?
O5A Mo2A O15A 165.27(19) . . ?
O9A Mo2A O15A 78.90(16) . . ?
O8A Mo2A O15A 81.00(17) . . ?
O24A Mo2A O1A 167.0(2) . . ?
O5A Mo2A O1A 87.10(18) . . ?
O9A Mo2A O1A 84.84(16) . . ?
O8A Mo2A O1A 70.89(17) . . ?
O15A Mo2A O1A 78.94(15) . . ?
O25A Mo3A O16A 104.0(2) . . ?
O25A Mo3A O9A 103.5(2) . . ?
O16A Mo3A O9A 92.16(19) . . ?
O25A Mo3A O10A 98.8(2) . . ?
O16A Mo3A O10A 100.73(19) . . ?
O9A Mo3A O10A 150.66(17) . . ?
O25A Mo3A N2A 87.3(2) . . ?
O16A Mo3A N2A 167.22(19) . . ?
O9A Mo3A N2A 79.24(18) . . ?
O10A Mo3A N2A 83.05(18) . . ?
O25A Mo3A O2A 163.6(2) . . ?
O16A Mo3A O2A 91.47(16) . . ?
O9A Mo3A O2A 80.77(15) . . ?
O10A Mo3A O2A 72.73(15) . . ?
N2A Mo3A O2A 77.92(17) . . ?
O26A Mo4A O6A 103.0(2) . . ?
O26A Mo4A O11A 101.73(19) . . ?
O6A Mo4A O11A 96.26(18) . . ?
O26A Mo4A O10A 98.7(2) . . ?
O6A Mo4A O10A 98.61(18) . . ?
O11A Mo4A O10A 151.22(17) . . ?
O26A Mo4A O17A 92.09(18) . . ?
O6A Mo4A O17A 164.65(18) . . ?
O11A Mo4A O17A 77.94(15) . . ?
O10A Mo4A O17A 81.30(15) . . ?
O26A Mo4A O2A 167.14(17) . . ?
O6A Mo4A O2A 86.74(17) . . ?
O11A Mo4A O2A 85.21(15) . . ?
O10A Mo4A O2A 71.25(16) . . ?
O17A Mo4A O2A 78.67(14) . . ?
O27A Mo5A O18A 104.1(2) . . ?
O27A Mo5A O11A 103.1(2) . . ?
O18A Mo5A O11A 92.03(18) . . ?
O27A Mo5A O12A 100.2(2) . . ?
O18A Mo5A O12A 100.03(18) . . ?
O11A Mo5A O12A 150.22(19) . . ?
O27A Mo5A N3A 87.9(2) . . ?
O18A Mo5A N3A 167.05(19) . . ?
O11A Mo5A N3A 80.21(17) . . ?
O12A Mo5A N3A 82.43(18) . . ?
O27A Mo5A O3A 164.32(18) . . ?
O18A Mo5A O3A 90.79(16) . . ?
O11A Mo5A O3A 80.96(16) . . ?
O12A Mo5A O3A 71.81(17) . . ?
N3A Mo5A O3A 77.82(17) . . ?
O28A Mo6A O7A 103.8(2) . . ?
O28A Mo6A O13A 101.3(2) . . ?
O7A Mo6A O13A 95.9(2) . . ?
O28A Mo6A O12A 98.7(2) . . ?
O7A Mo6A O12A 97.9(2) . . ?
O13A Mo6A O12A 152.20(17) . . ?
O28A Mo6A O19A 90.68(18) . . ?
O7A Mo6A O19A 165.37(19) . . ?
O13A Mo6A O19A 79.12(17) . . ?
O12A Mo6A O19A 81.47(17) . . ?
O28A Mo6A O3A 166.44(19) . . ?
O7A Mo6A O3A 86.80(17) . . ?
O13A Mo6A O3A 85.72(16) . . ?
O12A Mo6A O3A 71.16(17) . . ?
O19A Mo6A O3A 79.15(14) . . ?
O29A Mo7A O19A 104.1(2) . . ?
O29A Mo7A O22A 102.2(2) . . ?
O19A Mo7A O22A 101.16(19) . . ?
O29A Mo7A O20A 98.5(2) . . ?
O19A Mo7A O20A 153.10(18) . . ?
O22A Mo7A O20A 87.97(18) . . ?
O29A Mo7A O14A 99.1(2) . . ?
O19A Mo7A O14A 84.63(19) . . ?
O22A Mo7A O14A 155.76(18) . . ?
O20A Mo7A O14A 77.47(17) . . ?
O29A Mo7A O4A 169.50(18) . . ?
O19A Mo7A O4A 86.38(16) . . ?
O22A Mo7A O4A 75.92(16) . . ?
O20A Mo7A O4A 71.23(15) . . ?
O14A Mo7A O4A 81.04(15) . . ?
O30A Mo8A O15A 105.5(2) . . ?
O30A Mo8A O20A 102.4(2) . . ?
O15A Mo8A O20A 99.8(2) . . ?
O30A Mo8A O21A 97.17(19) . . ?
O15A Mo8A O21A 153.70(17) . . ?
O20A Mo8A O21A 87.92(18) . . ?
O30A Mo8A O16A 99.5(2) . . ?
O15A Mo8A O16A 85.11(18) . . ?
O20A Mo8A O16A 155.29(18) . . ?
O21A Mo8A O16A 78.05(17) . . ?
O30A Mo8A O4A 168.66(18) . . ?
O15A Mo8A O4A 85.85(16) . . ?
O20A Mo8A O4A 75.11(16) . . ?
O21A Mo8A O4A 71.81(15) . . ?
O16A Mo8A O4A 81.18(15) . . ?
O31A Mo9A O17A 104.9(2) . . ?
O31A Mo9A O21A 101.7(2) . . ?
O17A Mo9A O21A 100.42(18) . . ?
O31A Mo9A O18A 99.48(19) . . ?
O17A Mo9A O18A 85.68(17) . . ?
O21A Mo9A O18A 155.55(17) . . ?
O31A Mo9A O22A 96.7(2) . . ?
O17A Mo9A O22A 154.67(17) . . ?
O21A Mo9A O22A 87.67(17) . . ?
O18A Mo9A O22A 77.81(16) . . ?
O31A Mo9A O4A 168.26(18) . . ?
O17A Mo9A O4A 86.81(17) . . ?
O21A Mo9A O4A 75.35(16) . . ?
O18A Mo9A O4A 81.43(15) . . ?
O22A Mo9A O4A 71.94(16) . . ?
O3A V1A O2A 110.60(19) . . ?
O3A V1A O1A 111.6(2) . . ?
O2A V1A O1A 110.4(2) . . ?
O3A V1A O4A 108.16(19) . . ?
O2A V1A O4A 107.79(19) . . ?
O1A V1A O4A 108.20(18) . . ?
V1A O1A Mo2A 126.3(2) . . ?
V1A O1A Mo1A 120.7(2) . . ?
Mo2A O1A Mo1A 94.83(15) . . ?
V1A O2A Mo3A 121.81(19) . . ?
V1A O2A Mo4A 126.4(2) . . ?
Mo3A O2A Mo4A 94.31(14) . . ?
V1A O3A Mo6A 125.8(2) . . ?
V1A O3A Mo5A 122.0(2) . . ?
Mo6A O3A Mo5A 94.68(16) . . ?
V1A O4A Mo8A 124.2(2) . . ?
V1A O4A Mo9A 123.56(19) . . ?
Mo8A O4A Mo9A 92.17(13) . . ?
V1A O4A Mo7A 123.57(19) . . ?
Mo8A O4A Mo7A 92.16(13) . . ?
Mo9A O4A Mo7A 91.88(14) . . ?
Mo1A O8A Mo2A 122.7(2) . . ?
Mo3A O9A Mo2A 155.0(2) . . ?
Mo3A O10A Mo4A 121.6(2) . . ?
Mo5A O11A Mo4A 155.9(2) . . ?
Mo5A O12A Mo6A 122.3(2) . . ?
Mo1A O13A Mo6A 153.8(2) . . ?
Mo1A O14A Mo7A 145.5(2) . . ?
Mo8A O15A Mo2A 156.5(2) . . ?
Mo3A O16A Mo8A 146.3(2) . . ?
Mo9A O17A Mo4A 155.7(2) . . ?
Mo5A O18A Mo9A 146.1(2) . . ?
Mo7A O19A Mo6A 156.7(3) . . ?
Mo8A O20A Mo7A 121.5(2) . . ?
Mo9A O21A Mo8A 120.7(2) . . ?
Mo7A O22A Mo9A 120.3(2) . . ?
C3A O32A C6A 119.6(8) . . ?
C9A O33A C12A 118.9(6) . . ?
C15A O34A C18A 117.6(7) . . ?
C1A N1A C5A 113.1(7) . . ?
C1A N1A Mo1A 120.4(4) . . ?
C5A N1A Mo1A 125.2(6) . . ?
C11A N2A C7A 116.1(5) . . ?
C11A N2A Mo3A 124.1(4) . . ?
C7A N2A Mo3A 119.8(4) . . ?
C13A N3A C17A 117.4(6) . . ?
C13A N3A Mo5A 120.0(4) . . ?
C17A N3A Mo5A 122.4(4) . . ?
N1A C1A C2A 125.9(7) . . ?
N1A C1A H1A 117.1 . . ?
C2A C1A H1A 117.1 . . ?
C3A C2A C1A 118.1(8) . . ?
C3A C2A H2A 120.9 . . ?
C1A C2A H2A 120.9 . . ?
C2A C3A C4A 120.0(9) . . ?
C2A C3A O32A 124.9(9) . . ?
C4A C3A O32A 115.0(8) . . ?
C5A C4A C3A 117.9(9) . . ?
C5A C4A H4A 121.1 . . ?
C3A C4A H4A 121.1 . . ?
C4A C5A N1A 124.8(9) . . ?
C4A C5A H5A 117.6 . . ?
N1A C5A H5A 117.6 . . ?
O32A C6A H6AA 109.5 . . ?
O32A C6A H6AB 109.5 . . ?
H6AA C6A H6AB 109.5 . . ?
O32A C6A H6AC 109.5 . . ?
H6AA C6A H6AC 109.5 . . ?
H6AB C6A H6AC 109.5 . . ?
C8A C7A N2A 124.3(6) . . ?
C8A C7A H7A 117.9 . . ?
N2A C7A H7A 117.9 . . ?
C7A C8A C9A 118.3(6) . . ?
C7A C8A H8A 120.8 . . ?
C9A C8A H8A 120.8 . . ?
C10A C9A O33A 118.2(6) . . ?
C10A C9A C8A 118.2(6) . . ?
O33A C9A C8A 123.6(6) . . ?
C11A C10A C9A 120.4(6) . . ?
C11A C10A H10A 119.8 . . ?
C9A C10A H10A 119.8 . . ?
N2A C11A C10A 122.6(6) . . ?
N2A C11A H11A 118.7 . . ?
C10A C11A H11A 118.7 . . ?
O33A C12A H12A 109.5 . . ?
O33A C12A H12B 109.5 . . ?
H12A C12A H12B 109.5 . . ?
O33A C12A H12C 109.5 . . ?
H12A C12A H12C 109.5 . . ?
H12B C12A H12C 109.5 . . ?
N3A C13A C14A 124.1(6) . . ?
N3A C13A H13A 117.9 . . ?
C14A C13A H13A 117.9 . . ?
C15A C14A C13A 117.3(6) . . ?
C15A C14A H14A 121.3 . . ?
C13A C14A H14A 121.3 . . ?
O34A C15A C16A 117.5(7) . . ?
O34A C15A C14A 122.7(7) . . ?
C16A C15A C14A 119.7(6) . . ?
C15A C16A C17A 119.6(7) . . ?
C15A C16A H16A 120.2 . . ?
C17A C16A H16A 120.2 . . ?
N3A C17A C16A 121.6(7) . . ?
N3A C17A H17A 119.2 . . ?
C16A C17A H17A 119.2 . . ?
O34A C18A H18A 109.5 . . ?
O34A C18A H18B 109.5 . . ?
H18A C18A H18B 109.5 . . ?
O34A C18A H18C 109.5 . . ?
H18A C18A H18C 109.5 . . ?
H18B C18A H18C 109.5 . . ?

loop_
_geom_bond_atom_site_label_1
_geom_bond_atom_site_label_2
_geom_bond_distance
_geom_bond_site_symmetry_2
_geom_bond_publ_flag
N1 C141 1.431(10) . ?
N1 C131 1.513(10) . ?
N1 C111 1.519(11) . ?
N1 C121 1.557(11) . ?
C111 C112 1.508(12) . ?
C111 H11B 0.9900 . ?
C111 H11C 0.9900 . ?
C112 C113 1.476(14) . ?
C112 H11D 0.9900 . ?
C112 H11E 0.9900 . ?
C113 C114 1.498(16) . ?
C113 H11F 0.9900 . ?
C113 H11G 0.9900 . ?
C114 H11H 0.9800 . ?
C114 H11I 0.9800 . ?
C114 H11J 0.9800 . ?
C121 C122 1.485(11) . ?
C121 H12D 0.9900 . ?
C121 H12E 0.9900 . ?
C122 C123 1.506(12) . ?
C122 H12F 0.9900 . ?
C122 H12G 0.9900 . ?
C123 C124 1.513(14) . ?
C123 H12H 0.9900 . ?
C123 H12I 0.9900 . ?
C124 H12J 0.9800 . ?
C124 H12K 0.9800 . ?
C124 H12L 0.9800 . ?
C131 C132 1.515(10) . ?
C131 H13B 0.9900 . ?
C131 H13C 0.9900 . ?
C132 C133 1.541(12) . ?
C132 H13D 0.9900 . ?
C132 H13E 0.9900 . ?
C133 C134 1.567(13) . ?
C133 H13F 0.9900 . ?
C133 H13G 0.9900 . ?
C134 H13H 0.9800 . ?
C134 H13I 0.9800 . ?
C134 H13J 0.9800 . ?
C141 C142 1.557(10) . ?
C141 H14B 0.9900 . ?
C141 H14C 0.9900 . ?
C142 C143 1.553(10) . ?
C142 H14D 0.9900 . ?
C142 H14E 0.9900 . ?
C143 C144 1.466(11) . ?
C143 H14F 0.9900 . ?
C143 H14G 0.9900 . ?
C144 H14H 0.9800 . ?
C144 H14I 0.9800 . ?
C144 H14J 0.9800 . ?
Mo1B O9B 1.680(5) . ?
Mo1B O6B 1.793(5) . ?
Mo1B O4B 1.867(4) . ?
Mo1B O5B 1.901(4) . ?
Mo1B O1B 2.257(4) . ?
Mo1B N1B 2.312(6) . ?
Mo2B O3B 1.691(5) . ?
Mo2B O10B 1.697(5) . ?
Mo2B O5B 1.947(5) . ?
Mo2B O4B 1.949(5) 2_665 ?
Mo2B O7B 2.237(4) . ?
Mo2B O1B 2.304(4) . ?
Mo3B O11B 1.694(5) . ?
Mo3B O7B 1.765(5) . ?
Mo3B O8B 1.817(5) . ?
Mo3B O8B 2.046(5) 3_565 ?
Mo3B O6B 2.101(5) . ?
Mo3B O2B 2.358(4) . ?
V1B O1B 1.693(4) 3_565 ?
V1B O1B 1.693(4) 2_665 ?
V1B O1B 1.693(4) . ?
V1B O2B 1.749(7) . ?
O12B C3B 1.370(9) . ?
O12B C6B 1.481(10) . ?
N1B C5B 1.319(8) . ?
N1B C1B 1.358(9) . ?
C1B C2B 1.346(9) . ?
C1B H1B 0.9500 . ?
C2B C3B 1.406(9) . ?
C2B H2B 0.9500 . ?
C3B C4B 1.356(10) . ?
C4B C5B 1.377(11) . ?
C4B H4B 0.9500 . ?
C5B H5B 0.9500 . ?
C6B H6BA 0.9800 . ?
C6B H6BB 0.9800 . ?
C6B H6BC 0.9800 . ?
N2 C221 1.419(14) . ?
N2 C241 1.458(12) . ?
N2 C211 1.469(12) . ?
N2 C231 1.578(14) . ?
C211 C212 1.515(11) . ?
C211 H21A 0.9900 . ?
C211 H21B 0.9900 . ?
C212 C213 1.508(10) . ?
C212 H21C 0.9900 . ?
C212 H21D 0.9900 . ?
C213 C214 1.520(11) . ?
C213 H21E 0.9900 . ?
C213 H21F 0.9900 . ?
C214 H21G 0.9800 . ?
C214 H21H 0.9800 . ?
C214 H21I 0.9800 . ?
C221 C222 1.520(10) . ?
C221 H22A 0.9900 . ?
C221 H22B 0.9900 . ?
C222 C223 1.536(11) . ?
C222 H22C 0.9900 . ?
C222 H22D 0.9900 . ?
C223 C224 1.469(12) . ?
C223 H22E 0.9900 . ?
C223 H22F 0.9900 . ?
C224 H22G 0.9800 . ?
C224 H22H 0.9800 . ?
C224 H22I 0.9800 . ?
C231 C232 1.534(12) . ?
C231 H23A 0.9900 . ?
C231 H23B 0.9900 . ?
C232 C233 1.540(12) . ?
C232 H23C 0.9900 . ?
C232 H23D 0.9900 . ?
C233 C234 1.615(13) . ?
C233 H23E 0.9900 . ?
C233 H23F 0.9900 . ?
C234 H23G 0.9800 . ?
C234 H23H 0.9800 . ?
C234 H23I 0.9800 . ?
C241 C242 1.521(9) . ?
C241 H24A 0.9900 . ?
C241 H24B 0.9900 . ?
C242 C243 1.553(9) . ?
C242 H24C 0.9900 . ?
C242 H24D 0.9900 . ?
C243 C244 1.512(10) . ?
C243 H24E 0.9900 . ?
C243 H24F 0.9900 . ?
C244 H24G 0.9800 . ?
C244 H24H 0.9800 . ?
C244 H24I 0.9800 . ?
Mo1A O23A 1.693(5) . ?
Mo1A O14A 1.793(4) . ?
Mo1A O8A 1.877(5) . ?
Mo1A O13A 1.880(5) . ?
Mo1A N1A 2.309(6) . ?
Mo1A O1A 2.318(4) . ?
Mo2A O24A 1.686(4) . ?
Mo2A O5A 1.709(4) . ?
Mo2A O9A 1.947(5) . ?
Mo2A O8A 1.977(5) . ?
Mo2A O15A 2.208(4) . ?
Mo2A O1A 2.275(4) . ?
Mo3A O25A 1.681(5) . ?
Mo3A O16A 1.793(4) . ?
Mo3A O9A 1.881(4) . ?
Mo3A O10A 1.891(5) . ?
Mo3A N2A 2.290(5) . ?
Mo3A O2A 2.298(4) . ?
Mo4A O26A 1.709(4) . ?
Mo4A O6A 1.709(4) . ?
Mo4A O11A 1.949(4) . ?
Mo4A O10A 1.973(4) . ?
Mo4A O17A 2.216(4) . ?
Mo4A O2A 2.304(4) . ?
Mo5A O27A 1.690(4) . ?
Mo5A O18A 1.790(4) . ?
Mo5A O11A 1.879(4) . ?
Mo5A O12A 1.882(4) . ?
Mo5A N3A 2.292(5) . ?
Mo5A O3A 2.316(4) . ?
Mo6A O28A 1.712(5) . ?
Mo6A O7A 1.713(4) . ?
Mo6A O13A 1.948(5) . ?
Mo6A O12A 1.975(4) . ?
Mo6A O19A 2.207(4) . ?
Mo6A O3A 2.278(4) . ?
Mo7A O29A 1.705(4) . ?
Mo7A O19A 1.775(4) . ?
Mo7A O22A 1.819(4) . ?
Mo7A O20A 2.035(4) . ?
Mo7A O14A 2.087(4) . ?
Mo7A O4A 2.346(4) . ?
Mo8A O30A 1.700(4) . ?
Mo8A O15A 1.770(4) . ?
Mo8A O20A 1.823(4) . ?
Mo8A O21A 2.047(4) . ?
Mo8A O16A 2.070(4) . ?
Mo8A O4A 2.331(4) . ?
Mo9A O31A 1.706(4) . ?
Mo9A O17A 1.777(4) . ?
Mo9A O21A 1.823(4) . ?
Mo9A O18A 2.060(4) . ?
Mo9A O22A 2.061(4) . ?
Mo9A O4A 2.340(4) . ?
V1A O3A 1.681(4) . ?
V1A O2A 1.683(4) . ?
V1A O1A 1.696(4) . ?
V1A O4A 1.747(4) . ?
O32A C3A 1.403(11) . ?
O32A C6A 1.488(14) . ?
O33A C9A 1.365(8) . ?
O33A C12A 1.400(9) . ?
O34A C15A 1.350(8) . ?
O34A C18A 1.435(10) . ?
N1A C1A 1.353(10) . ?
N1A C5A 1.364(10) . ?
N2A C11A 1.355(8) . ?
N2A C7A 1.357(8) . ?
N3A C13A 1.313(8) . ?
N3A C17A 1.364(9) . ?
C1A C2A 1.364(10) . ?
C1A H1A 0.9500 . ?
C2A C3A 1.334(12) . ?
C2A H2A 0.9500 . ?
C3A C4A 1.393(14) . ?
C4A C5A 1.353(12) . ?
C4A H4A 0.9500 . ?
C5A H5A 0.9500 . ?
C6A H6AA 0.9800 . ?
C6A H6AB 0.9800 . ?
C6A H6AC 0.9800 . ?
C7A C8A 1.352(9) . ?
C7A H7A 0.9500 . ?
C8A C9A 1.399(9) . ?
C8A H8A 0.9500 . ?
C9A C10A 1.364(10) . ?
C10A C11A 1.359(9) . ?
C10A H10A 0.9500 . ?
C11A H11A 0.9500 . ?
C12A H12A 0.9800 . ?
C12A H12B 0.9800 . ?
C12A H12C 0.9800 . ?
C13A C14A 1.398(10) . ?
C13A H13A 0.9500 . ?
C14A C15A 1.373(11) . ?
C14A H14A 0.9500 . ?
C15A C16A 1.362(11) . ?
C16A C17A 1.380(9) . ?
C16A H16A 0.9500 . ?
C17A H17A 0.9500 . ?
C18A H18A 0.9800 . ?
C18A H18B 0.9800 . ?
C18A H18C 0.9800 . ?

loop_
_geom_torsion_atom_site_label_1
_geom_torsion_atom_site_label_2
_geom_torsion_atom_site_label_3
_geom_torsion_atom_site_label_4
_geom_torsion
_geom_torsion_site_symmetry_1
_geom_torsion_site_symmetry_2
_geom_torsion_site_symmetry_3
_geom_torsion_site_symmetry_4
_geom_torsion_publ_flag
C141 N1 C111 C112 -55.3(9) . . . . ?
C131 N1 C111 C112 -176.5(7) . . . . ?
C121 N1 C111 C112 64.3(9) . . . . ?
N1 C111 C112 C113 177.5(8) . . . . ?
C111 C112 C113 C114 -67.8(12) . . . . ?
C141 N1 C121 C122 -179.6(8) . . . . ?
C131 N1 C121 C122 -59.4(10) . . . . ?
C111 N1 C121 C122 57.1(10) . . . . ?
N1 C121 C122 C123 174.9(7) . . . . ?
C121 C122 C123 C124 -73.9(12) . . . . ?
C141 N1 C131 C132 58.2(12) . . . . ?
C111 N1 C131 C132 -179.6(9) . . . . ?
C121 N1 C131 C132 -59.1(11) . . . . ?
N1 C131 C132 C133 -180.0(10) . . . . ?
C131 C132 C133 C134 -81(2) . . . . ?
C131 N1 C141 C142 62.4(11) . . . . ?
C111 N1 C141 C142 -55.5(11) . . . . ?
C121 N1 C141 C142 -178.2(9) . . . . ?
N1 C141 C142 C143 -174.2(10) . . . . ?
C141 C142 C143 C144 170.5(13) . . . . ?
O1B V1B O1B Mo1B 62.2(4) 3_565 . . . ?
O1B V1B O1B Mo1B -173.14(17) 2_665 . . . ?
O2B V1B O1B Mo1B -55.5(2) . . . . ?
O1B V1B O1B Mo2B -171.01(13) 3_565 . . . ?
O1B V1B O1B Mo2B -46.3(4) 2_665 . . . ?
O2B V1B O1B Mo2B 71.3(2) . . . . ?
O1B V1B O2B Mo3B -9.79(14) 3_565 . . 3_565 ?
O1B V1B O2B Mo3B -129.79(14) 2_665 . . 3_565 ?
O1B V1B O2B Mo3B 110.21(14) . . . 3_565 ?
O1B V1B O2B Mo3B 110.21(14) 3_565 . . 2_665 ?
O1B V1B O2B Mo3B -9.79(14) 2_665 . . 2_665 ?
O1B V1B O2B Mo3B -129.79(14) . . . 2_665 ?
O1B V1B O2B Mo3B -129.79(14) 3_565 . . . ?
O1B V1B O2B Mo3B 110.21(14) 2_665 . . . ?
O1B V1B O2B Mo3B -9.79(14) . . . . ?
O9B Mo1B O4B Mo2B -147.4(9) . . . 3_565 ?
O6B Mo1B O4B Mo2B -40.4(10) . . . 3_565 ?
O5B Mo1B O4B Mo2B 74.9(11) . . . 3_565 ?
O1B Mo1B O4B Mo2B 48.1(9) . . . 3_565 ?
N1B Mo1B O4B Mo2B 123.7(10) . . . 3_565 ?
O9B Mo1B O6B Mo3B -147.5(4) . . . . ?
O4B Mo1B O6B Mo3B 109.3(4) . . . . ?
O5B Mo1B O6B Mo3B -46.1(4) . . . . ?
O1B Mo1B O6B Mo3B 26.8(4) . . . . ?
N1B Mo1B O6B Mo3B 26.6(10) . . . . ?
O11B Mo3B O7B Mo2B -127.1(5) . . . . ?
O8B Mo3B O7B Mo2B 125.9(5) . . . . ?
O8B Mo3B O7B Mo2B 15.9(8) 3_565 . . . ?
O6B Mo3B O7B Mo2B -29.7(5) . . . . ?
O2B Mo3B O7B Mo2B 52.9(5) . . . . ?
O11B Mo3B O8B Mo3B 165.4(3) . . . 2_665 ?
O7B Mo3B O8B Mo3B -86.7(3) . . . 2_665 ?
O8B Mo3B O8B Mo3B 68.1(3) 3_565 . . 2_665 ?
O6B Mo3B O8B Mo3B 12.5(6) . . . 2_665 ?
O2B Mo3B O8B Mo3B -1.5(2) . . . 2_665 ?
C5B N1B C1B C2B -0.2(10) . . . . ?
Mo1B N1B C1B C2B -174.3(5) . . . . ?
N1B C1B C2B C3B 0.8(11) . . . . ?
C6B O12B C3B C4B -3.4(12) . . . . ?
C6B O12B C3B C2B 178.4(7) . . . . ?
C1B C2B C3B C4B -0.7(11) . . . . ?
C1B C2B C3B O12B 177.6(6) . . . . ?
O12B C3B C4B C5B -178.1(7) . . . . ?
C2B C3B C4B C5B 0.0(11) . . . . ?
C1B N1B C5B C4B -0.5(10) . . . . ?
Mo1B N1B C5B C4B 173.7(5) . . . . ?
C3B C4B C5B N1B 0.6(11) . . . . ?
C221 N2 C211 C212 -61.9(14) . . . . ?
C241 N2 C211 C212 177.3(11) . . . . ?
C231 N2 C211 C212 55.1(16) . . . . ?
N2 C211 C212 C213 162.9(12) . . . . ?
C211 C212 C213 C214 -177.5(13) . . . . ?
C241 N2 C221 C222 60.4(12) . . . . ?
C211 N2 C221 C222 -56.2(13) . . . . ?
C231 N2 C221 C222 -177.0(10) . . . . ?
N2 C221 C222 C223 173.4(10) . . . . ?
C221 C222 C223 C224 -81.5(15) . . . . ?
C221 N2 C231 C232 -169.9(13) . . . . ?
C241 N2 C231 C232 -48.7(15) . . . . ?
C211 N2 C231 C232 67.8(16) . . . . ?
N2 C231 C232 C233 160.5(14) . . . . ?
C231 C232 C233 C234 -164.4(17) . . . . ?
C221 N2 C241 C242 61.2(12) . . . . ?
C211 N2 C241 C242 -176.7(9) . . . . ?
C231 N2 C241 C242 -56.1(12) . . . . ?
N2 C241 C242 C243 174.9(9) . . . . ?
C241 C242 C243 C244 -176.0(9) . . . . ?
O3A V1A O1A Mo2A 172.0(2) . . . . ?
O2A V1A O1A Mo2A 48.6(3) . . . . ?
O4A V1A O1A Mo2A -69.1(3) . . . . ?
O3A V1A O1A Mo1A -64.2(3) . . . . ?
O2A V1A O1A Mo1A 172.4(2) . . . . ?
O4A V1A O1A Mo1A 54.7(3) . . . . ?
O3A V1A O2A Mo3A 171.7(2) . . . . ?
O1A V1A O2A Mo3A -64.3(3) . . . . ?
O4A V1A O2A Mo3A 53.7(3) . . . . ?
O3A V1A O2A Mo4A 47.2(3) . . . . ?
O1A V1A O2A Mo4A 171.2(2) . . . . ?
O4A V1A O2A Mo4A -70.8(3) . . . . ?
O2A V1A O3A Mo6A 170.9(2) . . . . ?
O1A V1A O3A Mo6A 47.6(3) . . . . ?
O4A V1A O3A Mo6A -71.3(3) . . . . ?
O2A V1A O3A Mo5A -64.4(3) . . . . ?
O1A V1A O3A Mo5A 172.3(2) . . . . ?
O4A V1A O3A Mo5A 53.4(3) . . . . ?
O3A V1A O4A Mo8A 173.3(2) . . . . ?
O2A V1A O4A Mo8A -67.1(3) . . . . ?
O1A V1A O4A Mo8A 52.3(3) . . . . ?
O3A V1A O4A Mo9A -66.2(3) . . . . ?
O2A V1A O4A Mo9A 53.4(3) . . . . ?
O1A V1A O4A Mo9A 172.7(2) . . . . ?
O3A V1A O4A Mo7A 52.9(3) . . . . ?
O2A V1A O4A Mo7A 172.5(2) . . . . ?
O1A V1A O4A Mo7A -68.1(3) . . . . ?
O23A Mo1A O8A Mo2A 168.9(3) . . . . ?
O14A Mo1A O8A Mo2A -86.2(3) . . . . ?
O13A Mo1A O8A Mo2A 27.4(5) . . . . ?
N1A Mo1A O8A Mo2A 84.8(3) . . . . ?
O1A Mo1A O8A Mo2A 2.3(2) . . . . ?
O25A Mo3A O9A Mo2A 127.7(5) . . . . ?
O16A Mo3A O9A Mo2A 22.7(6) . . . . ?
O10A Mo3A O9A Mo2A -93.9(6) . . . . ?
N2A Mo3A O9A Mo2A -147.8(6) . . . . ?
O2A Mo3A O9A Mo2A -68.4(5) . . . . ?
O25A Mo3A O10A Mo4A 168.2(2) . . . . ?
O16A Mo3A O10A Mo4A -85.6(2) . . . . ?
O9A Mo3A O10A Mo4A 29.0(5) . . . . ?
N2A Mo3A O10A Mo4A 82.1(2) . . . . ?
O2A Mo3A O10A Mo4A 2.60(19) . . . . ?
O27A Mo5A O11A Mo4A 129.9(6) . . . . ?
O18A Mo5A O11A Mo4A 25.0(6) . . . . ?
O12A Mo5A O11A Mo4A -89.4(7) . . . . ?
N3A Mo5A O11A Mo4A -144.6(6) . . . . ?
O3A Mo5A O11A Mo4A -65.5(6) . . . . ?
O27A Mo5A O12A Mo6A 168.4(2) . . . . ?
O18A Mo5A O12A Mo6A -85.2(3) . . . . ?
O11A Mo5A O12A Mo6A 27.2(5) . . . . ?
N3A Mo5A O12A Mo6A 81.9(3) . . . . ?
O3A Mo5A O12A Mo6A 2.3(2) . . . . ?
O23A Mo1A O13A Mo6A 125.4(5) . . . . ?
O14A Mo1A O13A Mo6A 21.5(6) . . . . ?
O8A Mo1A O13A Mo6A -93.4(6) . . . . ?
N1A Mo1A O13A Mo6A -151.1(6) . . . . ?
O1A Mo1A O13A Mo6A -69.4(5) . . . . ?
O23A Mo1A O14A Mo7A -124.3(5) . . . . ?
O8A Mo1A O14A Mo7A 132.2(4) . . . . ?
O13A Mo1A O14A Mo7A -20.2(5) . . . . ?
O1A Mo1A O14A Mo7A 60.7(5) . . . . ?
O30A Mo8A O15A Mo2A -127.8(6) . . . . ?
O20A Mo8A O15A Mo2A 126.3(6) . . . . ?
O21A Mo8A O15A Mo2A 20.7(9) . . . . ?
O16A Mo8A O15A Mo2A -29.3(6) . . . . ?
O4A Mo8A O15A Mo2A 52.2(6) . . . . ?
O25A Mo3A O16A Mo8A -126.5(4) . . . . ?
O9A Mo3A O16A Mo8A -22.0(4) . . . . ?
O10A Mo3A O16A Mo8A 131.5(4) . . . . ?
N2A Mo3A O16A Mo8A 25.2(12) . . . . ?
O2A Mo3A O16A Mo8A 58.8(4) . . . . ?
O31A Mo9A O17A Mo4A -129.9(6) . . . . ?
O21A Mo9A O17A Mo4A 124.9(6) . . . . ?
O18A Mo9A O17A Mo4A -31.2(6) . . . . ?
O22A Mo9A O17A Mo4A 17.9(9) . . . . ?
O4A Mo9A O17A Mo4A 50.4(6) . . . . ?
O27A Mo5A O18A Mo9A -124.3(4) . . . . ?
O11A Mo5A O18A Mo9A -20.3(4) . . . . ?
O12A Mo5A O18A Mo9A 132.4(4) . . . . ?
N3A Mo5A O18A Mo9A 32.5(11) . . . . ?
O3A Mo5A O18A Mo9A 60.7(4) . . . . ?
O29A Mo7A O19A Mo6A -131.6(6) . . . . ?
O22A Mo7A O19A Mo6A 122.7(6) . . . . ?
O20A Mo7A O19A Mo6A 14.6(9) . . . . ?
O14A Mo7A O19A Mo6A -33.5(6) . . . . ?
O4A Mo7A O19A Mo6A 47.8(6) . . . . ?
O30A Mo8A O20A Mo7A 167.8(3) . . . . ?
O15A Mo8A O20A Mo7A -83.8(3) . . . . ?
O21A Mo8A O20A Mo7A 70.9(3) . . . . ?
O16A Mo8A O20A Mo7A 16.0(6) . . . . ?
O4A Mo8A O20A Mo7A -0.8(2) . . . . ?
O31A Mo9A O21A Mo8A 168.0(2) . . . . ?
O17A Mo9A O21A Mo8A -84.2(3) . . . . ?
O18A Mo9A O21A Mo8A 18.5(6) . . . . ?
O22A Mo9A O21A Mo8A 71.7(2) . . . . ?
O4A Mo9A O21A Mo8A -0.3(2) . . . . ?
O29A Mo7A O22A Mo9A 169.5(2) . . . . ?
O19A Mo7A O22A Mo9A -83.2(2) . . . . ?
O20A Mo7A O22A Mo9A 71.3(2) . . . . ?
O14A Mo7A O22A Mo9A 18.7(5) . . . . ?
O4A Mo7A O22A Mo9A 0.13(19) . . . . ?
C5A N1A C1A C2A 4.0(13) . . . . ?
Mo1A N1A C1A C2A 171.7(7) . . . . ?
N1A C1A C2A C3A -2.0(15) . . . . ?
C1A C2A C3A C4A -0.3(18) . . . . ?
C1A C2A C3A O32A -176.3(11) . . . . ?
C6A O32A C3A C2A 1(2) . . . . ?
C6A O32A C3A C4A -175.2(12) . . . . ?
C2A C3A C4A C5A 0(2) . . . . ?
O32A C3A C4A C5A 176.5(12) . . . . ?
C3A C4A C5A N1A 2(2) . . . . ?
C1A N1A C5A C4A -4.1(16) . . . . ?
Mo1A N1A C5A C4A -171.2(10) . . . . ?
C11A N2A C7A C8A -0.6(10) . . . . ?
Mo3A N2A C7A C8A 177.7(5) . . . . ?
N2A C7A C8A C9A 1.2(11) . . . . ?
C12A O33A C9A C10A 177.3(8) . . . . ?
C12A O33A C9A C8A 0.0(12) . . . . ?
C7A C8A C9A C10A 1.6(11) . . . . ?
C7A C8A C9A O33A 178.9(7) . . . . ?
O33A C9A C10A C11A 177.6(8) . . . . ?
C8A C9A C10A C11A -5.0(12) . . . . ?
C7A N2A C11A C10A -2.9(11) . . . . ?
Mo3A N2A C11A C10A 178.9(6) . . . . ?
C9A C10A C11A N2A 5.9(13) . . . . ?
C17A N3A C13A C14A -0.5(11) . . . . ?
Mo5A N3A C13A C14A 176.4(5) . . . . ?
N3A C13A C14A C15A 3.1(11) . . . . ?
C18A O34A C15A C16A 178.8(9) . . . . ?
C18A O34A C15A C14A -5.0(13) . . . . ?
C13A C14A C15A O34A -178.4(8) . . . . ?
C13A C14A C15A C16A -2.2(12) . . . . ?
O34A C15A C16A C17A 175.4(9) . . . . ?
C14A C15A C16A C17A -1.0(14) . . . . ?
C13A N3A C17A C16A -2.9(13) . . . . ?
Mo5A N3A C17A C16A -179.8(7) . . . . ?
C15A C16A C17A N3A 3.7(15) . . . . ?
